data_4309576
loop_
_publ_author_name
'Martha Baskett'
'Paul M. Lahti'
'Armando Paduan-Filho'
'Nei F. Oliveira'

_publ_contact_author_address
;
[a]Department of Chemistry, University of Massachusetts,
Amherst, MA  01003 USA
[b]Instituto de Fisica, Universidade de S\~ao Paulo, S. P., 
Brazil
;
_publ_contact_author_email 'lahti@chem.umass.edu '
_publ_contact_author_fax '1-413-545-4490 '
_publ_contact_author_name
;
Martha Baskett, Paul M. Lahti,[a]
 Armando Paduan-Filho, Nei F. Oliveira Jr. [b]
;
_publ_contact_author_phone '1-413-545-4890 '
_publ_section_title
;
Cyclic M2(RL)2 Coordination Complexes of
5-(3-[N-tert-Butyl-N-aminoxyl]phenyl)pyrimidine with Paramagnetic
Transition Metal Dications
;
_journal_name_full 'Inorganic Chemistry'
_journal_page_first 6725
_journal_page_last 6735
_journal_paper_doi 10.1021/ic050435t
_journal_volume 44
_journal_year 2005
_chemical_formula_moiety 'C48 H36 F24 Mn2 N6 O10'
_chemical_formula_sum 'C48 H36 F24 Mn2 N6 O10'
_chemical_formula_weight 1422.7
_chemical_melting_point 168.8(8)
_chemical_name_systematic
; 
 ? 
;
_space_group_IT_number 2
_symmetry_cell_setting triclinic
_symmetry_space_group_name_Hall '-P 1'
_symmetry_space_group_name_H-M 'P -1'
_atom_sites_solution_hydrogens geom
_atom_sites_solution_primary direct
_atom_sites_solution_secondary difmap
_audit_creation_method SHELXL-97
_cell_angle_alpha 79.5093(8)
_cell_angle_beta 85.0207(8)
_cell_angle_gamma 65.3736(17)
_cell_formula_units_Z 1
_cell_length_a 9.4570(2)
_cell_length_b 10.6507(2)
_cell_length_c 16.4342(5)
_cell_measurement_temperature 293(2)
_cell_volume 1479.49(6)
_computing_structure_refinement 'SHELXL-97 (Sheldrick, 1997)'
_computing_structure_solution 'SHELXS-97 (Sheldrick, 1990)'
_diffrn_ambient_temperature 293(2)
_diffrn_measured_fraction_theta_full 0.972
_diffrn_measured_fraction_theta_max 0.972
_diffrn_measurement_device_type 'Nonius KappaCCD area detector'
_diffrn_radiation_monochromator graphite
_diffrn_radiation_source 'fine-focus sealed tube'
_diffrn_radiation_type MoK\a
_diffrn_radiation_wavelength 0.71073
_diffrn_reflns_av_R_equivalents 0.0236
_diffrn_reflns_av_sigmaI/netI 0.0393
_diffrn_reflns_limit_h_max 11
_diffrn_reflns_limit_h_min -11
_diffrn_reflns_limit_k_max 12
_diffrn_reflns_limit_k_min -11
_diffrn_reflns_limit_l_max 19
_diffrn_reflns_limit_l_min -19
_diffrn_reflns_number 7209
_diffrn_reflns_theta_full 25.05
_diffrn_reflns_theta_max 25.05
_diffrn_reflns_theta_min 4.25
_exptl_absorpt_coefficient_mu 0.561
_exptl_absorpt_correction_T_max 0.9206
_exptl_absorpt_correction_T_min 0.6786
_exptl_crystal_colour yellow-brown
_exptl_crystal_density_diffrn 1.597
_exptl_crystal_density_method 'not measured'
_exptl_crystal_description plate
_exptl_crystal_F_000 712
_exptl_crystal_size_max 0.75
_exptl_crystal_size_mid 0.50
_exptl_crystal_size_min 0.15
_refine_diff_density_max 0.872
_refine_diff_density_min -0.637
_refine_diff_density_rms 0.087
_refine_ls_extinction_method none
_refine_ls_goodness_of_fit_ref 1.042
_refine_ls_hydrogen_treatment mixed
_refine_ls_matrix_type full
_refine_ls_number_parameters 406
_refine_ls_number_reflns 5086
_refine_ls_number_restraints 0
_refine_ls_restrained_S_all 1.042
_refine_ls_R_factor_all 0.1111
_refine_ls_R_factor_gt 0.0971
_refine_ls_shift/su_max 0.019
_refine_ls_shift/su_mean 0.002
_refine_ls_structure_factor_coef Fsqd
_refine_ls_weighting_details 'calc w=1/[\s^2^(Fo^2^)+(0.1373P)^2^+3.8265P] where P=(Fo^2^+2Fc^2^)/3'
_refine_ls_weighting_scheme calc
_refine_ls_wR_factor_gt 0.2514
_refine_ls_wR_factor_ref 0.2668
_reflns_number_gt 4271
_reflns_number_total 5086
_reflns_threshold_expression >2sigma(I)
_cod_data_source_file ic050435tsi20050701_125741_1.cif
_cod_data_source_block Baskett_Mn_Complex_293K
_cod_depositor_comments
;
The following automatic conversions were performed:
_chemical_melting_point value '168-169.5' changed to '168.8(8)' -
took average value and fixed precision.
Automatic conversion script
Id: cif_fix_values 1391 2010-09-07 12:51:13Z saulius 
;
_cod_database_code 4309576

loop_
_symmetry_equiv_pos_as_xyz
'x, y, z'
'-x, -y, -z'

loop_
_atom_site_label
_atom_site_type_symbol
_atom_site_fract_x
_atom_site_fract_y
_atom_site_fract_z
_atom_site_U_iso_or_equiv
_atom_site_adp_type
_atom_site_occupancy
_atom_site_symmetry_multiplicity
_atom_site_calc_flag
_atom_site_refinement_flags
_atom_site_disorder_assembly
_atom_site_disorder_group
Mn1 Mn 1.03736(9) -0.08755(8) 0.23060(5) 0.0535(3) Uani 1 1 d . . .
O1 O 1.1319(5) -0.2560(4) 0.3285(3) 0.0726(11) Uani 1 1 d . . .
O2 O 1.1398(5) 0.0089(5) 0.2995(3) 0.0735(11) Uani 1 1 d . . .
O3 O 0.9909(4) 0.0906(4) 0.1351(2) 0.0643(10) Uani 1 1 d . . .
O4 O 0.8159(5) 0.0463(4) 0.2773(2) 0.0612(10) Uani 1 1 d . . .
O5 O 0.9227(4) -0.1996(4) 0.1894(2) 0.0568(9) Uani 1 1 d . . .
N1 N 0.7828(5) -0.1916(5) 0.2101(3) 0.0546(10) Uani 1 1 d . . .
N2 N 0.7647(5) 0.1992(4) -0.1454(3) 0.0522(10) Uani 1 1 d . . .
N3 N 0.5860(6) 0.4128(5) -0.1048(3) 0.0685(14) Uani 1 1 d . . .
C1 C 1.2218(10) -0.4000(10) 0.4543(5) 0.095(2) Uani 1 1 d . . .
C2 C 1.1859(7) -0.2607(7) 0.3964(4) 0.0680(16) Uani 1 1 d . . .
C3 C 1.2090(9) -0.1550(9) 0.4227(4) 0.085(2) Uani 1 1 d . . .
H3 H 1.2452 -0.1700 0.4759 0.102 Uiso 1 1 calc R . .
C4 C 1.1803(8) -0.0276(8) 0.3728(4) 0.0719(17) Uani 1 1 d . . .
C5 C 1.2035(13) 0.0841(13) 0.4107(6) 0.113(3) Uani 1 1 d . . .
C6 C 0.9195(6) 0.3194(6) 0.0664(4) 0.0607(14) Uani 1 1 d . . .
C7 C 0.8910(6) 0.2133(5) 0.1341(3) 0.0520(12) Uani 1 1 d . . .
C8 C 0.7644(6) 0.2612(6) 0.1863(4) 0.0570(13) Uani 1 1 d . . .
H8 H 0.6943 0.3545 0.1756 0.068 Uiso 1 1 calc R . .
C9 C 0.7383(6) 0.1743(6) 0.2547(3) 0.0531(12) Uani 1 1 d . . .
C10 C 0.5985(8) 0.2437(7) 0.3106(4) 0.0705(16) Uani 1 1 d . . .
C11 C 0.7240(6) 0.1284(5) -0.0785(3) 0.0492(11) Uani 1 1 d . . .
H11 H 0.7704 0.0311 -0.0704 0.059 Uiso 1 1 calc R . .
C12 C 0.6929(7) 0.3380(6) -0.1556(4) 0.0620(14) Uani 1 1 d . . .
H12 H 0.7196 0.3874 -0.2026 0.074 Uiso 1 1 calc R . .
C13 C 0.5500(6) 0.3395(6) -0.0376(4) 0.0596(14) Uani 1 1 d . . .
H13 H 0.4775 0.3883 -0.0002 0.072 Uiso 1 1 calc R . .
C14 C 0.6154(5) 0.1945(5) -0.0209(3) 0.0467(11) Uani 1 1 d . . .
C15 C 0.5761(5) 0.1169(5) 0.0545(3) 0.0467(11) Uani 1 1 d . . .
C16 C 0.6915(6) -0.0034(5) 0.0958(3) 0.0483(11) Uani 1 1 d . . .
H16 H 0.7918 -0.0368 0.0737 0.058 Uiso 1 1 calc R . .
C17 C 0.6586(6) -0.0742(5) 0.1697(3) 0.0504(11) Uani 1 1 d . . .
C18 C 0.5083(7) -0.0230(6) 0.2024(4) 0.0613(14) Uani 1 1 d . . .
H18 H 0.4853 -0.0687 0.2522 0.074 Uiso 1 1 calc R . .
C19 C 0.3940(7) 0.0944(7) 0.1615(4) 0.0681(16) Uani 1 1 d . . .
H19 H 0.2936 0.1269 0.1836 0.082 Uiso 1 1 calc R . .
C20 C 0.4253(6) 0.1652(6) 0.0884(4) 0.0597(14) Uani 1 1 d . . .
H20 H 0.3465 0.2450 0.0616 0.072 Uiso 1 1 calc R . .
C21 C 0.7691(8) -0.3074(6) 0.2739(4) 0.0741(18) Uani 1 1 d . . .
C22 C 0.6426(11) -0.3451(9) 0.2486(7) 0.112(3) Uani 1 1 d . . .
H22A H 0.6687 -0.3754 0.1956 0.168 Uiso 1 1 calc R . .
H22B H 0.5452 -0.2645 0.2451 0.168 Uiso 1 1 calc R . .
H22C H 0.6342 -0.4191 0.2890 0.168 Uiso 1 1 calc R . .
C23 C 0.7370(10) -0.2577(9) 0.3582(4) 0.095(2) Uani 1 1 d . . .
H23A H 0.8201 -0.2353 0.3710 0.143 Uiso 1 1 calc R . .
H23B H 0.7300 -0.3306 0.4001 0.143 Uiso 1 1 calc R . .
H23C H 0.6407 -0.1760 0.3563 0.143 Uiso 1 1 calc R . .
C24 C 0.9263(10) -0.4339(7) 0.2744(6) 0.102(3) Uani 1 1 d . . .
H24A H 1.0063 -0.4105 0.2907 0.153 Uiso 1 1 calc R . .
H24B H 0.9495 -0.4587 0.2200 0.153 Uiso 1 1 calc R . .
H24C H 0.9216 -0.5116 0.3129 0.153 Uiso 1 1 calc R . .
F1 F 1.0872(12) -0.4094(11) 0.4839(7) 0.097(3) Uiso 0.50 1 d P . .
F2 F 1.2775(14) -0.5102(12) 0.4131(7) 0.111(3) Uiso 0.50 1 d P . .
F3 F 1.3189(16) -0.4259(13) 0.5118(8) 0.122(4) Uiso 0.50 1 d P . .
F1' F 1.3610(17) -0.4871(15) 0.4318(9) 0.142(4) Uiso 0.50 1 d P . .
F2' F 1.2296(14) -0.3903(12) 0.5331(7) 0.109(3) Uiso 0.50 1 d P . .
F3' F 1.1255(18) -0.4563(15) 0.4512(9) 0.136(4) Uiso 0.50 1 d P . .
F4 F 1.1248(18) 0.1095(15) 0.4779(9) 0.132(4) Uiso 0.50 1 d P . .
F5 F 1.1889(15) 0.1974(12) 0.3588(7) 0.108(3) Uiso 0.50 1 d P . .
F6 F 1.3608(15) 0.0286(13) 0.4358(8) 0.125(3) Uiso 0.50 1 d P . .
F4' F 1.282(2) 0.1356(18) 0.3683(10) 0.156(5) Uiso 0.50 1 d P . .
F5' F 1.2131(19) 0.0608(16) 0.4886(10) 0.141(5) Uiso 0.50 1 d P . .
F6' F 1.052(2) 0.2017(19) 0.4065(11) 0.177(6) Uiso 0.50 1 d P . .
F7 F 1.0263(10) 0.3580(9) 0.0978(6) 0.077(2) Uiso 0.50 1 d P . .
F8 F 0.8135(9) 0.4536(8) 0.0665(5) 0.071(2) Uiso 0.50 1 d P . .
F9 F 0.9256(10) 0.2743(9) -0.0089(5) 0.074(2) Uiso 0.50 1 d P . .
F7' F 1.0491(10) 0.3212(9) 0.0692(6) 0.078(2) Uiso 0.50 1 d P . .
F8' F 0.7937(9) 0.4290(8) 0.0398(5) 0.0677(19) Uiso 0.50 1 d P . .
F9' F 0.9928(13) 0.2696(11) 0.0013(7) 0.102(3) Uiso 0.50 1 d P . .
F10 F 0.5722(17) 0.3733(13) 0.3173(9) 0.079(3) Uiso 0.33 1 d P . .
F11 F 0.6062(17) 0.1756(17) 0.3853(9) 0.086(4) Uiso 0.33 1 d P . .
F12 F 0.4691(19) 0.256(2) 0.2803(11) 0.101(5) Uiso 0.33 1 d P . .
F10A F 0.6365(15) 0.3286(16) 0.3513(9) 0.068(3) Uiso 0.33 1 d P . .
F11A F 0.5723(17) 0.1483(13) 0.3684(10) 0.062(3) Uiso 0.33 1 d P . .
F12A F 0.4656(13) 0.3161(16) 0.2644(7) 0.060(3) Uiso 0.33 1 d P . .
F10B F 0.6532(17) 0.264(2) 0.3768(10) 0.098(5) Uiso 0.33 1 d P . .
F11B F 0.5328(19) 0.1576(18) 0.3402(12) 0.094(5) Uiso 0.33 1 d P . .
F12B F 0.4970(16) 0.3602(14) 0.2788(8) 0.078(3) Uiso 0.33 1 d P . .

loop_
_atom_site_aniso_label
_atom_site_aniso_U_11
_atom_site_aniso_U_22
_atom_site_aniso_U_33
_atom_site_aniso_U_23
_atom_site_aniso_U_13
_atom_site_aniso_U_12
Mn1 0.0543(5) 0.0455(5) 0.0486(5) 0.0033(3) -0.0003(3) -0.0132(4)
O1 0.092(3) 0.062(2) 0.057(2) 0.0077(19) -0.015(2) -0.029(2)
O2 0.086(3) 0.074(3) 0.067(3) -0.002(2) 0.002(2) -0.044(2)
O3 0.060(2) 0.047(2) 0.060(2) 0.0038(17) 0.0113(17) -0.0037(18)
O4 0.065(2) 0.053(2) 0.061(2) -0.0079(18) 0.0111(18) -0.0215(18)
O5 0.055(2) 0.050(2) 0.056(2) -0.0024(16) -0.0057(16) -0.0148(16)
N1 0.061(3) 0.048(2) 0.053(2) -0.0020(19) -0.005(2) -0.023(2)
N2 0.051(2) 0.045(2) 0.050(2) -0.0012(19) -0.0020(18) -0.0113(19)
N3 0.069(3) 0.042(2) 0.074(3) 0.001(2) 0.009(2) -0.008(2)
C1 0.096(5) 0.102(6) 0.064(4) 0.007(4) -0.034(4) -0.019(5)
C2 0.064(3) 0.078(4) 0.052(3) 0.002(3) -0.002(3) -0.025(3)
C3 0.099(5) 0.106(6) 0.057(4) -0.004(4) -0.010(3) -0.052(5)
C4 0.074(4) 0.087(5) 0.065(4) -0.017(3) 0.015(3) -0.044(4)
C5 0.136(8) 0.153(9) 0.078(5) -0.033(6) 0.033(5) -0.087(8)
C6 0.043(3) 0.049(3) 0.071(4) 0.003(3) 0.001(2) -0.005(2)
C7 0.050(3) 0.048(3) 0.049(3) -0.002(2) -0.002(2) -0.014(2)
C8 0.055(3) 0.044(3) 0.064(3) -0.007(2) 0.005(2) -0.013(2)
C9 0.052(3) 0.052(3) 0.057(3) -0.016(2) 0.006(2) -0.022(2)
C10 0.079(4) 0.066(4) 0.069(4) -0.014(3) 0.010(3) -0.033(3)
C11 0.047(3) 0.043(3) 0.049(3) -0.002(2) -0.001(2) -0.012(2)
C12 0.062(3) 0.045(3) 0.062(3) 0.008(2) 0.002(3) -0.012(3)
C13 0.054(3) 0.046(3) 0.064(3) -0.004(3) 0.001(2) -0.009(2)
C14 0.039(2) 0.045(3) 0.050(3) -0.006(2) -0.005(2) -0.011(2)
C15 0.044(2) 0.046(3) 0.048(3) -0.007(2) -0.002(2) -0.016(2)
C16 0.045(3) 0.050(3) 0.049(3) -0.009(2) 0.000(2) -0.018(2)
C17 0.056(3) 0.048(3) 0.048(3) -0.005(2) -0.005(2) -0.023(2)
C18 0.059(3) 0.070(4) 0.058(3) -0.003(3) 0.006(2) -0.034(3)
C19 0.048(3) 0.082(4) 0.071(4) -0.008(3) 0.009(3) -0.027(3)
C20 0.043(3) 0.060(3) 0.066(3) -0.004(3) 0.002(2) -0.014(2)
C21 0.088(4) 0.054(3) 0.084(4) 0.010(3) -0.014(3) -0.038(3)
C22 0.130(7) 0.084(5) 0.142(8) 0.008(5) -0.021(6) -0.070(5)
C23 0.122(6) 0.094(5) 0.061(4) 0.021(4) -0.004(4) -0.050(5)
C24 0.123(6) 0.049(4) 0.118(7) 0.019(4) -0.031(5) -0.027(4)

loop_
_atom_type_symbol
_atom_type_description
_atom_type_scat_dispersion_real
_atom_type_scat_dispersion_imag
_atom_type_scat_source
C C 0.0033 0.0016 'International Tables Vol C Tables 4.2.6.8 and 6.1.1.4'
H H 0.0000 0.0000 'International Tables Vol C Tables 4.2.6.8 and 6.1.1.4'
N N 0.0061 0.0033 'International Tables Vol C Tables 4.2.6.8 and 6.1.1.4'
O O 0.0106 0.0060 'International Tables Vol C Tables 4.2.6.8 and 6.1.1.4'
F F 0.0171 0.0103 'International Tables Vol C Tables 4.2.6.8 and 6.1.1.4'
Mn Mn 0.3368 0.7283 'International Tables Vol C Tables 4.2.6.8 and 6.1.1.4'

loop_
_geom_angle_atom_site_label_1
_geom_angle_atom_site_label_2
_geom_angle_atom_site_label_3
_geom_angle
_geom_angle_site_symmetry_1
_geom_angle_site_symmetry_3
_geom_angle_publ_flag
O1 Mn1 O5 88.49(16) . . ?
O1 Mn1 O3 166.21(18) . . ?
O5 Mn1 O3 103.71(16) . . ?
O1 Mn1 O4 104.81(17) . . ?
O5 Mn1 O4 88.07(15) . . ?
O3 Mn1 O4 82.32(14) . . ?
O1 Mn1 O2 81.77(17) . . ?
O5 Mn1 O2 167.28(15) . . ?
O3 Mn1 O2 86.97(17) . . ?
O4 Mn1 O2 86.54(17) . . ?
O1 Mn1 N2 90.32(17) . 2_755 ?
O5 Mn1 N2 85.10(15) . 2_755 ?
O3 Mn1 N2 84.46(14) . 2_755 ?
O4 Mn1 N2 163.23(16) . 2_755 ?
O2 Mn1 N2 103.03(17) . 2_755 ?
C2 O1 Mn1 130.5(4) . . ?
C4 O2 Mn1 127.3(4) . . ?
C7 O3 Mn1 128.9(3) . . ?
C9 O4 Mn1 128.6(3) . . ?
N1 O5 Mn1 127.1(3) . . ?
O5 N1 C17 116.1(4) . . ?
O5 N1 C21 117.5(4) . . ?
C17 N1 C21 126.4(5) . . ?
C12 N2 C11 116.8(5) . . ?
C12 N2 Mn1 121.7(4) . 2_755 ?
C11 N2 Mn1 121.3(3) . 2_755 ?
C12 N3 C13 115.9(5) . . ?
F3 C1 F3' 128.0(11) . . ?
F3 C1 F1' 71.3(9) . . ?
F3' C1 F1' 108.0(12) . . ?
F3 C1 F2' 37.5(6) . . ?
F3' C1 F2' 106.9(11) . . ?
F1' C1 F2' 107.5(9) . . ?
F3 C1 F2 107.4(10) . . ?
F3' C1 F2 66.0(9) . . ?
F1' C1 F2 44.1(7) . . ?
F2' C1 F2 132.2(9) . . ?
F3 C1 F1 112.9(10) . . ?
F3' C1 F1 33.4(7) . . ?
F1' C1 F1 136.4(11) . . ?
F2' C1 F1 80.0(9) . . ?
F2 C1 F1 98.6(10) . . ?
F3 C1 C2 114.4(9) . . ?
F3' C1 C2 115.2(8) . . ?
F1' C1 C2 106.1(9) . . ?
F2' C1 C2 112.8(9) . . ?
F2 C1 C2 112.4(7) . . ?
F1 C1 C2 110.0(7) . . ?
O1 C2 C3 127.0(6) . . ?
O1 C2 C1 113.1(6) . . ?
C3 C2 C1 119.8(6) . . ?
C2 C3 C4 122.5(6) . . ?
O2 C4 C3 128.1(7) . . ?
O2 C4 C5 114.5(7) . . ?
C3 C4 C5 117.4(7) . . ?
F4' C5 F5' 121.0(14) . . ?
F4' C5 F4 133.8(14) . . ?
F5' C5 F4 36.3(8) . . ?
F4' C5 F5 39.6(9) . . ?
F5' C5 F5 129.3(12) . . ?
F4 C5 F5 113.1(12) . . ?
F4' C5 F6 65.8(11) . . ?
F5' C5 F6 68.9(10) . . ?
F4 C5 F6 104.2(11) . . ?
F5 C5 F6 103.1(9) . . ?
F4' C5 F6' 101.6(14) . . ?
F5' C5 F6' 96.2(12) . . ?
F4 C5 F6' 61.3(10) . . ?
F5 C5 F6' 62.7(10) . . ?
F6 C5 F6' 146.9(12) . . ?
F4' C5 C4 113.5(10) . . ?
F5' C5 C4 115.1(11) . . ?
F4 C5 C4 112.5(9) . . ?
F5 C5 C4 114.8(9) . . ?
F6 C5 C4 108.0(10) . . ?
F6' C5 C4 105.1(10) . . ?
F7' C6 F9' 75.3(7) . . ?
F7' C6 F8' 124.2(7) . . ?
F9' C6 F8' 106.3(8) . . ?
F7' C6 F8 106.2(7) . . ?
F9' C6 F8 124.8(7) . . ?
F8' C6 F8 27.0(4) . . ?
F7' C6 F9 102.7(7) . . ?
F9' C6 F9 27.7(5) . . ?
F8' C6 F9 87.5(6) . . ?
F8 C6 F9 112.5(6) . . ?
F7' C6 F7 26.8(5) . . ?
F9' C6 F7 101.6(7) . . ?
F8' C6 F7 111.5(7) . . ?
F8 C6 F7 87.1(6) . . ?
F9 C6 F7 128.3(7) . . ?
F7' C6 C7 114.0(6) . . ?
F9' C6 C7 115.1(7) . . ?
F8' C6 C7 114.7(5) . . ?
F8 C6 C7 113.8(5) . . ?
F9 C6 C7 107.2(6) . . ?
F7 C6 C7 106.9(5) . . ?
O3 C7 C8 128.1(5) . . ?
O3 C7 C6 113.6(4) . . ?
C8 C7 C6 118.3(5) . . ?
C7 C8 C9 122.1(5) . . ?
O4 C9 C8 128.2(5) . . ?
O4 C9 C10 115.3(5) . . ?
C8 C9 C10 116.5(5) . . ?
F12B C10 F11 129.5(10) . . ?
F12B C10 F12 57.6(10) . . ?
F11 C10 F12 105.8(12) . . ?
F12B C10 F11B 110.0(11) . . ?
F11 C10 F11B 52.2(10) . . ?
F12 C10 F11B 58.4(11) . . ?
F12B C10 F10 48.3(8) . . ?
F11 C10 F10 106.9(11) . . ?
F12 C10 F10 103.7(11) . . ?
F11B C10 F10 135.3(10) . . ?
F12B C10 F10B 107.3(11) . . ?
F11 C10 F10B 53.3(9) . . ?
F12 C10 F10B 141.3(11) . . ?
F11B C10 F10B 104.7(12) . . ?
F10 C10 F10B 62.0(10) . . ?
F12B C10 F11A 125.9(10) . . ?
F11 C10 F11A 27.2(7) . . ?
F12 C10 F11A 82.6(11) . . ?
F11B C10 F11A 25.5(8) . . ?
F10 C10 F11A 127.3(10) . . ?
F10B C10 F11A 80.5(11) . . ?
F12B C10 F12A 31.8(7) . . ?
F11 C10 F12A 125.8(10) . . ?
F12 C10 F12A 27.2(8) . . ?
F11B C10 F12A 84.7(11) . . ?
F10 C10 F12A 79.9(9) . . ?
F10B C10 F12A 134.5(10) . . ?
F11A C10 F12A 107.4(10) . . ?
F12B C10 F10A 82.0(9) . . ?
F11 C10 F10A 81.4(10) . . ?
F12 C10 F10A 133.4(11) . . ?
F11B C10 F10A 129.1(11) . . ?
F10 C10 F10A 34.0(6) . . ?
F10B C10 F10A 29.6(8) . . ?
F11A C10 F10A 107.7(11) . . ?
F12A C10 F10A 113.1(10) . . ?
F12B C10 C9 116.0(8) . . ?
F11 C10 C9 114.5(8) . . ?
F12 C10 C9 111.1(9) . . ?
F11B C10 C9 110.7(8) . . ?
F10 C10 C9 114.0(7) . . ?
F10B C10 C9 107.5(8) . . ?
F11A C10 C9 111.6(7) . . ?
F12A C10 C9 110.4(7) . . ?
F10A C10 C9 106.7(7) . . ?
N2 C11 C14 122.5(5) . . ?
N2 C12 N3 126.0(5) . . ?
N3 C13 C14 123.3(5) . . ?
C11 C14 C13 115.4(5) . . ?
C11 C14 C15 122.5(4) . . ?
C13 C14 C15 122.1(5) . . ?
C16 C15 C20 118.8(5) . . ?
C16 C15 C14 119.9(4) . . ?
C20 C15 C14 121.2(4) . . ?
C17 C16 C15 120.8(5) . . ?
C18 C17 C16 119.1(5) . . ?
C18 C17 N1 123.1(5) . . ?
C16 C17 N1 117.7(5) . . ?
C19 C18 C17 120.2(5) . . ?
C18 C19 C20 121.1(5) . . ?
C19 C20 C15 119.9(5) . . ?
N1 C21 C22 109.4(6) . . ?
N1 C21 C24 106.6(6) . . ?
C22 C21 C24 109.3(7) . . ?
N1 C21 C23 108.0(5) . . ?
C22 C21 C23 113.0(7) . . ?
C24 C21 C23 110.3(6) . . ?
F3' F1 C1 68.4(15) . . ?
F3' F1 F2' 109.0(17) . . ?
C1 F1 F2' 49.2(6) . . ?
F1' F2 C1 66.5(11) . . ?
F1' F2 F3' 118.8(15) . . ?
C1 F2 F3' 55.0(8) . . ?
F2' F3 C1 73.9(13) . . ?
F2' F3 F1' 127.2(17) . . ?
C1 F3 F1' 55.5(8) . . ?
F2 F1' C1 69.4(12) . . ?
F2 F1' F3 113.0(15) . . ?
C1 F1' F3 53.2(8) . . ?
F3 F2' C1 68.6(13) . . ?
F3 F2' F1 113.7(15) . . ?
C1 F2' F1 50.8(7) . . ?
F1 F3' C1 78.2(17) . . ?
F1 F3' F2 135(2) . . ?
C1 F3' F2 59.0(9) . . ?
F5' F4 C5 70.5(17) . . ?
F5' F4 F6' 133(2) . . ?
C5 F4 F6' 65.5(11) . . ?
F4' F5 C5 63.5(15) . . ?
F4' F5 F6' 125.9(19) . . ?
C5 F5 F6' 63.7(10) . . ?
C5 F6 F4' 49.7(8) . . ?
C5 F6 F5' 50.7(7) . . ?
F4' F6 F5' 92.8(11) . . ?
F5 F4' C5 76.9(17) . . ?
F5 F4' F6 136(2) . . ?
C5 F4' F6 64.5(11) . . ?
F4 F5' C5 73.1(18) . . ?
F4 F5' F6 131(2) . . ?
C5 F5' F6 60.4(10) . . ?
F4 F6' F5 98.6(14) . . ?
F4 F6' C5 53.2(9) . . ?
F5 F6' C5 53.5(9) . . ?
F7' F7 C6 62.0(12) . . ?
F8' F8 C6 71.9(12) . . ?
F9' F9 C6 67.6(13) . . ?
F7 F7' C6 91.2(14) . . ?
F7 F7' F9' 143.7(15) . . ?
C6 F7' F9' 54.0(6) . . ?
F8 F8' C6 81.1(12) . . ?
F9 F9' C6 84.7(15) . . ?
F9 F9' F7' 134.6(17) . . ?
C6 F9' F7' 50.7(6) . . ?
F10A F10 F12B 140(2) . . ?
F10A F10 C10 77.7(14) . . ?
F12B F10 C10 62.9(10) . . ?
F10A F10 F10B 22.0(13) . . ?
F12B F10 F10B 118.8(15) . . ?
C10 F10 F10B 59.5(9) . . ?
F10A F10 F12A 127.9(17) . . ?
F12B F10 F12A 11.9(9) . . ?
C10 F10 F12A 51.5(7) . . ?
F10B F10 F12A 107.0(11) . . ?
F11A F11 F11B 17.9(19) . . ?
F11A F11 F10B 145(3) . . ?
F11B F11 F10B 128.1(17) . . ?
F11A F11 C10 81(2) . . ?
F11B F11 C10 64.5(11) . . ?
F10B F11 C10 64.9(11) . . ?
F11A F11 F10A 130(2) . . ?
F11B F11 F10A 112.7(13) . . ?
F10B F11 F10A 16.0(10) . . ?
C10 F11 F10A 51.5(7) . . ?
F12A F12 F12B 26.8(17) . . ?
F12A F12 F11B 140(3) . . ?
F12B F12 F11B 113.8(17) . . ?
F12A F12 C10 82(2) . . ?
F12B F12 C10 59.3(10) . . ?
F11B F12 C10 61.0(11) . . ?
F12A F12 F11A 127(3) . . ?
F12B F12 F11A 100.5(13) . . ?
F11B F12 F11A 13.3(10) . . ?
C10 F12 F11A 49.7(8) . . ?
F10B F10A F10 133(3) . . ?
F10B F10A C10 71.0(18) . . ?
F10 F10A C10 68.3(13) . . ?
F10B F10A F12B 111(2) . . ?
F10 F10A F12B 23.1(12) . . ?
C10 F10A F12B 45.9(6) . . ?
F10B F10A F11 27.8(17) . . ?
F10 F10A F11 105.0(16) . . ?
C10 F10A F11 47.1(7) . . ?
F12B F10A F11 83.0(8) . . ?
F11B F11A F11 143(4) . . ?
F11B F11A C10 74(2) . . ?
F11 F11A C10 72(2) . . ?
F11B F11A F10B 121(3) . . ?
F11 F11A F10B 22.8(19) . . ?
C10 F11A F10B 49.5(8) . . ?
F11B F11A F12 30(2) . . ?
F11 F11A F12 113(2) . . ?
C10 F11A F12 47.7(8) . . ?
F10B F11A F12 91.3(10) . . ?
F12 F12A F12B 130(3) . . ?
F12 F12A C10 70(2) . . ?
F12B F12A C10 65.4(14) . . ?
F12 F12A F10 113(2) . . ?
F12B F12A F10 17.3(14) . . ?
C10 F12A F10 48.7(6) . . ?
F10A F10B F11 136(3) . . ?
F10A F10B C10 79.4(19) . . ?
F11 F10B C10 61.8(11) . . ?
F10A F10B F10 25.2(15) . . ?
F11 F10B F10 111.0(15) . . ?
C10 F10B F10 58.5(9) . . ?
F10A F10B F11A 125(2) . . ?
F11 F10B F11A 11.8(10) . . ?
C10 F10B F11A 50.1(8) . . ?
F10 F10B F11A 100.3(11) . . ?
F11A F11B F11 19(2) . . ?
F11A F11B F12 137(3) . . ?
F11 F11B F12 117.7(17) . . ?
F11A F11B C10 81(2) . . ?
F11 F11B C10 63.3(11) . . ?
F12 F11B C10 60.6(11) . . ?
F12A F12B F10 151(2) . . ?
F12A F12B F12 23.0(15) . . ?
F10 F12B F12 128.3(17) . . ?
F12A F12B C10 82.8(16) . . ?
F10 F12B C10 68.8(11) . . ?
F12 F12B C10 63.1(10) . . ?
F12A F12B F10A 133.6(19) . . ?
F10 F12B F10A 17.1(9) . . ?
F12 F12B F10A 111.4(13) . . ?
C10 F12B F10A 52.2(7) . . ?

loop_
_geom_bond_atom_site_label_1
_geom_bond_atom_site_label_2
_geom_bond_distance
_geom_bond_site_symmetry_2
_geom_bond_publ_flag
Mn1 O1 2.114(4) . ?
Mn1 O5 2.135(4) . ?
Mn1 O3 2.143(4) . ?
Mn1 O4 2.154(4) . ?
Mn1 O2 2.172(5) . ?
Mn1 N2 2.274(4) 2_755 ?
O1 C2 1.251(7) . ?
O2 C4 1.238(8) . ?
O3 C7 1.252(6) . ?
O4 C9 1.251(6) . ?
O5 N1 1.308(6) . ?
N1 C17 1.412(7) . ?
N1 C21 1.509(7) . ?
N2 C12 1.329(7) . ?
N2 C11 1.339(6) . ?
N2 Mn1 2.274(4) 2_755 ?
N3 C12 1.334(7) . ?
N3 C13 1.337(7) . ?
C1 F3 1.287(14) . ?
C1 F3' 1.291(16) . ?
C1 F1' 1.324(15) . ?
C1 F2' 1.328(13) . ?
C1 F2 1.351(14) . ?
C1 F1 1.359(14) . ?
C1 C2 1.531(10) . ?
C2 C3 1.378(10) . ?
C3 C4 1.384(10) . ?
C4 C5 1.537(12) . ?
C5 F4' 1.201(17) . ?
C5 F5' 1.263(16) . ?
C5 F4 1.282(16) . ?
C5 F5 1.308(15) . ?
C5 F6 1.420(16) . ?
C5 F6' 1.457(19) . ?
C6 F7' 1.239(10) . ?
C6 F9' 1.296(12) . ?
C6 F8' 1.310(9) . ?
C6 F8 1.362(9) . ?
C6 F9 1.396(10) . ?
C6 F7 1.402(11) . ?
C6 C7 1.526(8) . ?
C7 C8 1.379(7) . ?
C8 C9 1.394(8) . ?
C9 C10 1.536(8) . ?
C10 F12B 1.261(13) . ?
C10 F11 1.299(15) . ?
C10 F12 1.308(17) . ?
C10 F11B 1.313(17) . ?
C10 F10 1.321(14) . ?
C10 F10B 1.335(17) . ?
C10 F11A 1.347(14) . ?
C10 F12A 1.376(13) . ?
C10 F10A 1.388(14) . ?
C11 C14 1.385(7) . ?
C13 C14 1.387(7) . ?
C14 C15 1.470(7) . ?
C15 C16 1.392(7) . ?
C15 C20 1.401(7) . ?
C16 C17 1.392(7) . ?
C17 C18 1.390(8) . ?
C18 C19 1.370(9) . ?
C19 C20 1.376(8) . ?
C21 C22 1.521(10) . ?
C21 C24 1.534(10) . ?
C21 C23 1.534(11) . ?
F1 F3' 0.764(15) . ?
F1 F2' 1.728(15) . ?
F2 F1' 1.005(15) . ?
F2 F3' 1.440(17) . ?
F3 F2' 0.842(13) . ?
F3 F1' 1.522(18) . ?
F4 F5' 0.793(17) . ?
F4 F6' 1.40(2) . ?
F5 F4' 0.856(17) . ?
F5 F6' 1.445(19) . ?
F6 F4' 1.435(19) . ?
F6 F5' 1.524(18) . ?
F7 F7' 0.632(10) . ?
F8 F8' 0.627(9) . ?
F9 F9' 0.651(11) . ?
F7' F9' 1.549(14) . ?
F10 F10A 0.794(14) . ?
F10 F12B 1.057(16) . ?
F10 F10B 1.37(2) . ?
F10 F12A 1.732(17) . ?
F11 F11A 0.624(17) . ?
F11 F11B 1.15(2) . ?
F11 F10B 1.18(2) . ?
F11 F10A 1.75(2) . ?
F12 F12A 0.634(18) . ?
F12 F12B 1.24(2) . ?
F12 F11B 1.28(2) . ?
F12 F11A 1.75(2) . ?
F10A F10B 0.697(17) . ?
F10A F12B 1.740(18) . ?
F11A F11B 0.588(18) . ?
F11A F10B 1.73(2) . ?
F12A F12B 0.731(14) . ?
